data_8101064
loop_
_publ_author_name
'Mironov, Yuri V.'
'Albrecht-Schmitt, Thomas E.'
'Smith, Donna M.'
'Ibers, James A.'

_publ_section_title
;
Crystal structure of octachlorotetra(\m~3~-telluro)
tetradimethylformamidotetrarhenium(IV)dimethylformamide, 
C~15~H~35~Cl~8~N~5~O~5~Re~4~Te~4~
;
_journal_issue 4
_journal_name_full 'Zeitschrift f\"ur Kristallographie - New Crystal Structures'
_journal_page_first 517
_journal_page_last 518
_journal_volume 216
_journal_year 2001
_chemical_formula_sum 'C15 H35 Cl8 N5 O5 Re4 Te4'
_chemical_formula_weight 1904.28
_space_group_IT_number 2
_symmetry_cell_setting triclinic
_symmetry_space_group_name_Hall '-P 1'
_symmetry_space_group_name_H-M 'P -1'
_cell_angle_alpha 91.850(12)
_cell_angle_beta 107.270(14)
_cell_angle_gamma 91.790(14)
_cell_formula_units_Z 2
_cell_length_a 11.820(4)
_cell_length_b 11.858(4)
_cell_length_c 14.274(5)
_cell_measurement_temperature 113(2)
_cell_volume 1907.7(11)
_diffrn_ambient_temperature 113(2)
_exptl_crystal_density_diffrn 3.315
_cod_database_code 8101064

loop_
_symmetry_equiv_pos_as_xyz
'x, y, z'
'-x, -y, -z'

loop_
_atom_site_aniso_label
_atom_site_aniso_U_11
_atom_site_aniso_U_22
_atom_site_aniso_U_33
_atom_site_aniso_U_23
_atom_site_aniso_U_13
_atom_site_aniso_U_12
Re1 0.0161(5) 0.0129(6) 0.0145(6) 0.0022(5) 0.0051(4) 0.0012(5)
Re2 0.0175(5) 0.0114(6) 0.0137(6) 0.0007(5) 0.0061(4) 0.0008(5)
Re3 0.0137(5) 0.0141(6) 0.0148(6) 0.0002(5) 0.0061(4) -0.0005(4)
Re4 0.0131(5) 0.0140(6) 0.0142(6) 0.0017(5) 0.0064(4) 0.0023(4)
Te3 0.0202(9) 0.0159(10) 0.0151(9) 0.0013(8) 0.0086(7) 0.0017(8)
Te2 0.0159(9) 0.0167(10) 0.0141(9) 0.0013(8) 0.0060(7) 0.0019(7)
Te1 0.0169(9) 0.0156(10) 0.0162(9) 0.0023(8) 0.0026(7) -0.0019(7)
Te4 0.0179(9) 0.0131(10) 0.0187(9) -0.0008(8) 0.0070(7) 0.0010(7)
Cl11 0.032(4) 0.016(4) 0.019(4) 0.000(3) 0.009(3) 0.000(3)
Cl12 0.020(3) 0.029(4) 0.024(4) 0.007(3) 0.006(3) 0.002(3)
Cl21 0.043(4) 0.018(4) 0.020(4) -0.004(3) 0.015(3) -0.004(3)
Cl22 0.030(4) 0.011(3) 0.024(4) -0.003(3) 0.011(3) 0.008(3)
Cl31 0.024(3) 0.023(4) 0.026(4) 0.002(3) 0.015(3) -0.006(3)
Cl32 0.016(3) 0.031(4) 0.020(4) -0.003(3) -0.002(3) 0.002(3)
Cl41 0.018(3) 0.029(4) 0.018(3) 0.000(3) 0.008(3) 0.002(3)
Cl42 0.017(3) 0.025(4) 0.016(3) 0.006(3) 0.007(3) 0.005(3)

loop_
_atom_site_label
_atom_site_type_symbol
_atom_site_fract_x
_atom_site_fract_y
_atom_site_fract_z
_atom_site_U_iso_or_equiv
_atom_site_thermal_displace_type
_atom_site_occupancy
_atom_site_calc_flag
_atom_site_refinement_flags
_atom_site_disorder_group
Re1 Re 0.24191(8) 0.29101(9) 0.87435(7) 0.0143(3) Uani 1 d . .
Re2 Re 0.16490(8) 0.51496(9) 0.82972(7) 0.0138(3) Uani 1 d . .
Re3 Re 0.02391(8) 0.32539(9) 0.72623(7) 0.0138(3) Uani 1 d . .
Re4 Re 0.24465(8) 0.38373(9) 0.69308(7) 0.0132(3) Uani 1 d . .
Te3 Te 0.05735(13) 0.37288(14) 0.91316(11) 0.0163(4) Uani 1 d . .
Te2 Te 0.06256(13) 0.50864(14) 0.64096(11) 0.0152(4) Uani 1 d . .
Te1 Te 0.38546(13) 0.45639(14) 0.86446(12) 0.0168(4) Uani 1 d . .
Te4 Te 0.17241(13) 0.17713(14) 0.70661(12) 0.0163(4) Uani 1 d . .
Cl11 Cl 0.3311(5) 0.3227(5) 1.0514(4) 0.0222(15) Uani 1 d . .
Cl12 Cl 0.4190(5) 0.1788(6) 0.8953(5) 0.0246(16) Uani 1 d . .
Cl21 Cl 0.2404(6) 0.6069(6) 0.9915(5) 0.0261(16) Uani 1 d . .
Cl22 Cl -0.0083(5) 0.6296(5) 0.8256(4) 0.0207(15) Uani 1 d . .
Cl31 Cl -0.0832(5) 0.1590(6) 0.7637(5) 0.0232(15) Uani 1 d . .
Cl32 Cl -0.0874(5) 0.2648(6) 0.5570(4) 0.0241(16) Uani 1 d . .
Cl41 Cl 0.1856(5) 0.3313(6) 0.5174(4) 0.0212(15) Uani 1 d . .
Cl42 Cl 0.3433(5) 0.5434(5) 0.6386(4) 0.0188(15) Uani 1 d . .
O1 O 0.1743(14) 0.1368(15) 0.9188(12) 0.027(4) Uiso 1 d . .
O2 O 0.2209(12) 0.6752(13) 0.7874(11) 0.013(4) Uiso 1 d . .
O3 O -0.1425(13) 0.3876(14) 0.7228(11) 0.021(4) Uiso 1 d . .
O4 O 0.3990(13) 0.2977(14) 0.6875(11) 0.020(4) Uiso 1 d . .
O5 O 0.345(3) 0.120(3) 0.319(2) 0.108(10) Uiso 1 d . .
C1 C 0.231(2) 0.078(2) 0.9844(16) 0.013(5) Uiso 1 d . .
H1A H 0.3026 0.1096 1.0283 0.015 Uiso 1 calc R .
C2 C 0.319(2) 0.731(2) 0.8201(18) 0.021(6) Uiso 1 d . .
H2A H 0.3745 0.7093 0.8788 0.026 Uiso 1 calc R .
C3 C -0.204(2) 0.460(2) 0.6722(18) 0.020(6) Uiso 1 d . .
H3A H -0.1816 0.4864 0.6176 0.024 Uiso 1 calc R .
C4 C 0.4503(19) 0.300(2) 0.6198(17) 0.017(6) Uiso 1 d . .
H4A H 0.4266 0.3542 0.5709 0.020 Uiso 1 calc R .
C5 C 0.225(3) 0.132(3) 0.301(3) 0.070(11) Uiso 1 d . .
H5B H 0.1785 0.1639 0.2426 0.084 Uiso 1 calc R .
N1 N 0.1986(16) -0.0271(17) 0.9979(14) 0.021(5) Uiso 1 d . .
N2 N 0.3457(15) 0.8176(16) 0.7765(13) 0.011(4) Uiso 1 d . .
N3 N -0.2976(17) 0.5038(18) 0.6900(15) 0.022(5) Uiso 1 d . .
N4 N 0.5320(16) 0.2332(17) 0.6147(14) 0.019(5) Uiso 1 d . .
N5 N 0.1789(18) 0.1001(19) 0.3624(16) 0.031(6) Uiso 1 d . .
C11 C 0.263(2) -0.097(2) 1.0772(17) 0.020(6) Uiso 1 d . .
H11A H 0.3354 -0.0559 1.1165 0.031 Uiso 1 calc R .
H11B H 0.2832 -0.1672 1.0493 0.031 Uiso 1 calc R .
H11C H 0.2126 -0.1146 1.1189 0.031 Uiso 1 calc R .
C12 C 0.090(2) -0.082(3) 0.931(2) 0.042(8) Uiso 1 d . .
H12A H 0.0618 -0.0364 0.8727 0.063 Uiso 1 calc R .
H12B H 0.0288 -0.0873 0.9642 0.063 Uiso 1 calc R .
H12C H 0.1070 -0.1574 0.9105 0.063 Uiso 1 calc R .
C21 C 0.277(2) 0.841(2) 0.6797(19) 0.034(7) Uiso 1 d . .
H21A H 0.2040 0.7928 0.6610 0.051 Uiso 1 calc R .
H21B H 0.3224 0.8259 0.6339 0.051 Uiso 1 calc R .
H21C H 0.2561 0.9205 0.6776 0.051 Uiso 1 calc R .
C22 C 0.459(2) 0.882(2) 0.821(2) 0.037(7) Uiso 1 d . .
H22A H 0.5099 0.8391 0.8737 0.056 Uiso 1 calc R .
H22B H 0.4438 0.9549 0.8478 0.056 Uiso 1 calc R .
H22C H 0.4990 0.8941 0.7706 0.056 Uiso 1 calc R .
C31 C -0.356(3) 0.592(3) 0.640(3) 0.067(11) Uiso 1 d . .
H31A H -0.3175 0.6164 0.5919 0.100 Uiso 1 calc R .
H31B H -0.3539 0.6555 0.6870 0.100 Uiso 1 calc R .
H31C H -0.4388 0.5684 0.6068 0.100 Uiso 1 calc R .
C32 C -0.328(2) 0.469(2) 0.7757(18) 0.029(7) Uiso 1 d . .
H32A H -0.3042 0.3912 0.7896 0.044 Uiso 1 calc R .
H32B H -0.4143 0.4718 0.7634 0.044 Uiso 1 calc R .
H32C H -0.2875 0.5191 0.8321 0.044 Uiso 1 calc R .
C41 C 0.570(3) 0.150(3) 0.688(2) 0.047(8) Uiso 1 d . .
H41A H 0.5395 0.1679 0.7434 0.070 Uiso 1 calc R .
H41B H 0.6569 0.1516 0.7112 0.070 Uiso 1 calc R .
H41C H 0.5396 0.0752 0.6594 0.070 Uiso 1 calc R .
C42 C 0.589(2) 0.238(3) 0.539(2) 0.043(8) Uiso 1 d . .
H42A H 0.5621 0.3025 0.4986 0.065 Uiso 1 calc R .
H42B H 0.5698 0.1680 0.4976 0.065 Uiso 1 calc R .
H42C H 0.6755 0.2457 0.5691 0.065 Uiso 1 calc R .
C51 C 0.056(2) 0.120(2) 0.344(2) 0.034(7) Uiso 1 d . .
H51A H 0.0338 0.1795 0.2958 0.051 Uiso 1 calc R .
H51B H 0.0411 0.1448 0.4048 0.051 Uiso 1 calc R .
H51C H 0.0091 0.0508 0.3170 0.051 Uiso 1 calc R .
C52 C 0.245(3) 0.045(3) 0.449(2) 0.055(9) Uiso 1 d . .
H52A H 0.3275 0.0406 0.4501 0.083 Uiso 1 calc R .
H52B H 0.2102 -0.0312 0.4491 0.083 Uiso 1 calc R .
H52C H 0.2408 0.0887 0.5077 0.083 Uiso 1 calc R .

loop_
_geom_bond_atom_site_label_1
_geom_bond_atom_site_label_2
_geom_bond_distance
_geom_bond_site_symmetry_2
_geom_bond_publ_flag
Re1 O1 2.161(17) . ?
Re1 Cl11 2.443(6) . ?
Re1 Cl12 2.464(6) . ?
Re1 Te1 2.588(2) . ?
Re1 Te4 2.605(2) . ?
Re1 Te3 2.6122(19) . ?
Re1 Re4 2.8524(16) . ?
Re1 Re3 2.8570(16) . ?
Re1 Re2 2.8641(16) . ?
Re2 O2 2.155(15) . ?
Re2 Cl21 2.423(6) . ?
Re2 Cl22 2.480(6) . ?
Re2 Te3 2.6016(19) . ?
Re2 Te2 2.603(2) . ?
Re2 Te1 2.625(2) . ?
Re2 Re4 2.8463(15) . ?
Re2 Re3 2.8465(16) . ?
Re3 O3 2.110(15) . ?
Re3 Cl32 2.454(6) . ?
Re3 Cl31 2.469(6) . ?
Re3 Te4 2.589(2) . ?
Re3 Te2 2.617(2) . ?
Re3 Te3 2.618(2) . ?
Re3 Re4 2.8550(15) . ?
Re4 O4 2.139(15) . ?
Re4 Cl41 2.448(6) . ?
Re4 Cl42 2.459(6) . ?
Re4 Te2 2.588(2) . ?
Re4 Te4 2.601(2) . ?
Re4 Te1 2.618(2) . ?
O1 C1 1.23(3) . ?
O2 C2 1.27(3) . ?
O3 C3 1.25(3) . ?
O4 C4 1.28(2) . ?
O5 C5 1.38(4) . ?
C1 N1 1.33(3) . ?
C2 N2 1.29(3) . ?
C3 N3 1.32(3) . ?
C4 N4 1.29(3) . ?
C5 N5 1.22(4) . ?
N1 C11 1.46(3) . ?
N1 C12 1.47(3) . ?
N2 C21 1.42(3) . ?
N2 C22 1.48(3) . ?
N3 C31 1.37(4) . ?
N3 C32 1.45(3) . ?
N4 C42 1.44(3) . ?
N4 C41 1.44(3) . ?
N5 C51 1.42(3) . ?
N5 C52 1.44(3) . ?
